data_4103332
loop_
_publ_author_name
'Jun Hee Lee'
'Yandong Zhang'
'Samuel J. Danishefsky'

_publ_section_title
;
 A Straightforward Route to Functionalizedtrans-Diels-Alder Motifs
;
_journal_name_full 'Journal of the American Chemical Society'
_journal_page_first 14330
_journal_page_last 14333
_journal_paper_doi 10.1021/ja1073855
_journal_volume 132
_journal_year 2010
_chemical_formula_sum 'C19 H24 O4 S'
_chemical_formula_weight 348.44
_chemical_name_systematic
; 
 ? 
;
_space_group_IT_number 2
_symmetry_cell_setting triclinic
_symmetry_space_group_name_Hall '-P 1'
_symmetry_space_group_name_H-M 'P -1'
_atom_sites_solution_hydrogens geom
_atom_sites_solution_primary direct
_atom_sites_solution_secondary difmap
_audit_creation_method SHELXL-97
_cell_angle_alpha 100.562(4)
_cell_angle_beta 105.036(4)
_cell_angle_gamma 90.395(4)
_cell_formula_units_Z 2
_cell_length_a 6.7742(17)
_cell_length_b 10.931(3)
_cell_length_c 12.355(3)
_cell_measurement_reflns_used 6632
_cell_measurement_temperature 150(2)
_cell_measurement_theta_max 30.69
_cell_measurement_theta_min 2.32
_cell_volume 867.2(4)
_computing_cell_refinement 'Bruker SAINT'
_computing_data_collection 'Bruker APEX2'
_computing_data_reduction 'Bruker SAINT'
_computing_molecular_graphics 'Bruker SHELXTL'
_computing_publication_material 'Bruker SHELXTL'
_computing_structure_refinement 'SHELXL-97 (Sheldrick, 2008)'
_computing_structure_solution 'SHELXS-97 (Sheldrick, 2008)'
_diffrn_ambient_temperature 150(2)
_diffrn_measured_fraction_theta_full 0.993
_diffrn_measured_fraction_theta_max 0.993
_diffrn_measurement_device_type 'Bruker APEX-II CCD'
_diffrn_measurement_method '\f and \w scans'
_diffrn_radiation_monochromator graphite
_diffrn_radiation_source 'fine-focus sealed tube'
_diffrn_radiation_type MoK\a
_diffrn_radiation_wavelength 0.71073
_diffrn_reflns_av_R_equivalents 0.0279
_diffrn_reflns_av_sigmaI/netI 0.0361
_diffrn_reflns_limit_h_max 9
_diffrn_reflns_limit_h_min -9
_diffrn_reflns_limit_k_max 15
_diffrn_reflns_limit_k_min -15
_diffrn_reflns_limit_l_max 17
_diffrn_reflns_limit_l_min -17
_diffrn_reflns_number 14038
_diffrn_reflns_theta_full 30.70
_diffrn_reflns_theta_max 30.70
_diffrn_reflns_theta_min 1.74
_exptl_absorpt_coefficient_mu 0.207
_exptl_absorpt_correction_T_max 0.9599
_exptl_absorpt_correction_T_min 0.9219
_exptl_absorpt_correction_type empirical
_exptl_absorpt_process_details SADABS
_exptl_crystal_colour COLORLESS
_exptl_crystal_density_diffrn 1.335
_exptl_crystal_density_method 'not measured'
_exptl_crystal_description BLOCK
_exptl_crystal_F_000 372
_exptl_crystal_size_max 0.40
_exptl_crystal_size_mid 0.30
_exptl_crystal_size_min 0.20
_refine_diff_density_max 0.391
_refine_diff_density_min -0.299
_refine_diff_density_rms 0.052
_refine_ls_extinction_method none
_refine_ls_goodness_of_fit_ref 1.063
_refine_ls_hydrogen_treatment constr
_refine_ls_matrix_type full
_refine_ls_number_parameters 219
_refine_ls_number_reflns 5348
_refine_ls_number_restraints 0
_refine_ls_restrained_S_all 1.063
_refine_ls_R_factor_all 0.0567
_refine_ls_R_factor_gt 0.0414
_refine_ls_shift/su_max 0.000
_refine_ls_shift/su_mean 0.000
_refine_ls_structure_factor_coef Fsqd
_refine_ls_weighting_details 'calc w=1/[\s^2^(Fo^2^)+(0.0498P)^2^+0.2035P] where P=(Fo^2^+2Fc^2^)/3'
_refine_ls_weighting_scheme calc
_refine_ls_wR_factor_gt 0.1043
_refine_ls_wR_factor_ref 0.1123
_reflns_number_gt 4151
_reflns_number_total 5348
_reflns_threshold_expression >2sigma(I)
_cod_data_source_file ja1073855_si_005.cif
_cod_data_source_block juneps10
_cod_depositor_comments
;
The following automatic conversions were performed:

'_exptl_absorpt_correction_type' value 'EMPIRICAL' changed to
'empirical' according to the built-in table from CIF Core dictionary
named 'cif_core.dic' version 2.4.1 from
2010-06-29.

'_refine_ls_hydrogen_treatment' value 'CONSTR' changed
to 'constr' according to the built-in table from CIF Core dictionary
named 'cif_core.dic' version 2.4.1 from 2010-06-29.

Automatic conversion script
Id: cif_fix_values 1715 2011-07-08 13:25:40Z adriana 
;
_cod_original_cell_volume 867.1(4)
_cod_database_code 4103332

loop_
_symmetry_equiv_pos_as_xyz
'x, y, z'
'-x, -y, -z'

loop_
_atom_site_label
_atom_site_type_symbol
_atom_site_fract_x
_atom_site_fract_y
_atom_site_fract_z
_atom_site_U_iso_or_equiv
_atom_site_adp_type
_atom_site_occupancy
_atom_site_symmetry_multiplicity
_atom_site_calc_flag
_atom_site_refinement_flags
S S 0.13410(5) 0.71930(3) 0.06783(3) 0.02446(9) Uani 1 1 d .
O1 O 0.38813(15) 0.77535(9) 0.53792(8) 0.0265(2) Uani 1 1 d .
O2 O 0.70378(15) 0.67430(10) 0.24473(9) 0.0316(2) Uani 1 1 d .
O3 O -0.0320(2) 0.65581(10) -0.02449(9) 0.0423(3) Uani 1 1 d .
O4 O 0.33211(18) 0.73449(10) 0.04758(9) 0.0356(3) Uani 1 1 d .
C1 C 0.29291(19) 0.81517(12) 0.43056(11) 0.0215(3) Uani 1 1 d .
C2 C 0.1917(2) 0.71692(13) 0.46857(11) 0.0228(3) Uani 1 1 d .
C3 C 0.1996(2) 0.58219(12) 0.41473(11) 0.0231(3) Uani 1 1 d .
H3B H 0.0658 0.5545 0.3593 0.028 Uiso 1 1 calc R
H3C H 0.2191 0.5315 0.4750 0.028 Uiso 1 1 calc R
C4 C 0.36775(19) 0.55576(11) 0.35351(10) 0.0197(2) Uani 1 1 d .
H4B H 0.5014 0.5712 0.4134 0.024 Uiso 1 1 calc R
C5 C 0.3553(2) 0.41885(12) 0.29420(11) 0.0249(3) Uani 1 1 d .
H5A H 0.3665 0.3652 0.3517 0.030 Uiso 1 1 calc R
H5B H 0.2202 0.3987 0.2380 0.030 Uiso 1 1 calc R
C6 C 0.5238(2) 0.39005(14) 0.23319(13) 0.0310(3) Uani 1 1 d .
H6A H 0.5013 0.3031 0.1900 0.037 Uiso 1 1 calc R
H6B H 0.6581 0.3975 0.2905 0.037 Uiso 1 1 calc R
C7 C 0.5269(2) 0.47927(13) 0.15067(13) 0.0302(3) Uani 1 1 d .
H7A H 0.6447 0.4643 0.1174 0.036 Uiso 1 1 calc R
H7B H 0.3994 0.4661 0.0877 0.036 Uiso 1 1 calc R
C8 C 0.5450(2) 0.60978(13) 0.21833(11) 0.0232(3) Uani 1 1 d .
C9 C 0.36744(18) 0.64903(11) 0.27118(10) 0.0183(2) Uani 1 1 d .
C10 C 0.41141(19) 0.78195(11) 0.34167(11) 0.0205(2) Uani 1 1 d .
H10A H 0.5595 0.7935 0.3807 0.025 Uiso 1 1 calc R
H10B H 0.3804 0.8413 0.2887 0.025 Uiso 1 1 calc R
C11 C 0.2237(2) 0.94671(13) 0.44243(13) 0.0287(3) Uani 1 1 d .
H11A H 0.1924 0.9712 0.5163 0.043 Uiso 1 1 calc R
H11B H 0.1009 0.9510 0.3807 0.043 Uiso 1 1 calc R
H11C H 0.3329 1.0033 0.4380 0.043 Uiso 1 1 calc R
C12 C 0.0150(2) 0.74191(15) 0.52115(13) 0.0323(3) Uani 1 1 d .
H12A H 0.0274 0.8288 0.5614 0.048 Uiso 1 1 calc R
H12B H 0.0169 0.6864 0.5753 0.048 Uiso 1 1 calc R
H12C H -0.1140 0.7268 0.4610 0.048 Uiso 1 1 calc R
C13 C 0.15825(19) 0.63497(11) 0.18120(11) 0.0204(2) Uani 1 1 d .
H13A H 0.0521 0.6616 0.2212 0.025 Uiso 1 1 calc R
H13B H 0.1280 0.5454 0.1470 0.025 Uiso 1 1 calc R
C14 C 0.0530(2) 0.86864(12) 0.11392(11) 0.0215(2) Uani 1 1 d .
C15 C -0.1405(2) 0.88132(15) 0.13165(14) 0.0348(3) Uani 1 1 d .
H15A H -0.2303 0.8104 0.1208 0.042 Uiso 1 1 calc R
C16 C -0.1991(3) 1.00071(18) 0.16576(16) 0.0457(4) Uani 1 1 d .
H16A H -0.3299 1.0113 0.1799 0.055 Uiso 1 1 calc R
C17 C -0.0716(3) 1.10354(16) 0.17940(14) 0.0441(4) Uani 1 1 d .
H17A H -0.1151 1.1845 0.2019 0.053 Uiso 1 1 calc R
C18 C 0.1180(3) 1.08978(14) 0.16071(14) 0.0394(4) Uani 1 1 d .
H18A H 0.2056 1.1613 0.1700 0.047 Uiso 1 1 calc R
C19 C 0.1828(2) 0.97223(13) 0.12839(13) 0.0294(3) Uani 1 1 d .
H19A H 0.3151 0.9627 0.1162 0.035 Uiso 1 1 calc R

loop_
_atom_site_aniso_label
_atom_site_aniso_U_11
_atom_site_aniso_U_22
_atom_site_aniso_U_33
_atom_site_aniso_U_23
_atom_site_aniso_U_13
_atom_site_aniso_U_12
S 0.03369(19) 0.01886(16) 0.01812(15) 0.00327(11) 0.00220(12) 0.00523(12)
O1 0.0267(5) 0.0297(5) 0.0185(4) 0.0028(4) -0.0010(4) 0.0059(4)
O2 0.0239(5) 0.0365(6) 0.0375(6) 0.0076(5) 0.0129(4) 0.0030(4)
O3 0.0619(8) 0.0224(5) 0.0260(5) 0.0016(4) -0.0154(5) -0.0005(5)
O4 0.0454(6) 0.0390(6) 0.0333(6) 0.0156(5) 0.0232(5) 0.0170(5)
C1 0.0210(6) 0.0209(6) 0.0188(6) 0.0012(5) 0.0005(4) 0.0059(5)
C2 0.0224(6) 0.0269(6) 0.0181(6) 0.0038(5) 0.0036(5) 0.0067(5)
C3 0.0243(6) 0.0236(6) 0.0228(6) 0.0075(5) 0.0067(5) 0.0033(5)
C4 0.0197(6) 0.0192(6) 0.0192(6) 0.0045(4) 0.0026(4) 0.0041(4)
C5 0.0315(7) 0.0181(6) 0.0237(6) 0.0056(5) 0.0037(5) 0.0055(5)
C6 0.0368(8) 0.0239(7) 0.0315(7) 0.0035(6) 0.0085(6) 0.0125(6)
C7 0.0359(8) 0.0276(7) 0.0285(7) 0.0021(6) 0.0131(6) 0.0110(6)
C8 0.0241(6) 0.0262(6) 0.0214(6) 0.0074(5) 0.0076(5) 0.0077(5)
C9 0.0177(5) 0.0177(5) 0.0186(6) 0.0027(4) 0.0039(4) 0.0029(4)
C10 0.0194(6) 0.0176(6) 0.0225(6) 0.0015(5) 0.0039(5) 0.0018(4)
C11 0.0310(7) 0.0226(6) 0.0294(7) 0.0002(5) 0.0057(6) 0.0086(5)
C12 0.0316(7) 0.0401(8) 0.0290(7) 0.0071(6) 0.0142(6) 0.0116(6)
C13 0.0217(6) 0.0170(5) 0.0204(6) 0.0046(4) 0.0011(5) 0.0016(4)
C14 0.0250(6) 0.0182(6) 0.0201(6) 0.0052(4) 0.0029(5) 0.0032(5)
C15 0.0294(7) 0.0348(8) 0.0445(9) 0.0171(7) 0.0107(6) 0.0058(6)
C16 0.0429(9) 0.0521(11) 0.0504(10) 0.0187(8) 0.0203(8) 0.0245(8)
C17 0.0686(12) 0.0297(8) 0.0318(8) 0.0064(6) 0.0083(8) 0.0224(8)
C18 0.0553(10) 0.0209(7) 0.0348(8) 0.0054(6) -0.0010(7) -0.0010(7)
C19 0.0302(7) 0.0248(7) 0.0298(7) 0.0064(5) 0.0013(6) -0.0017(5)

loop_
_atom_type_symbol
_atom_type_description
_atom_type_scat_dispersion_real
_atom_type_scat_dispersion_imag
_atom_type_scat_source
C C 0.0033 0.0016 'International Tables Vol C Tables 4.2.6.8 and 6.1.1.4'
H H 0.0000 0.0000 'International Tables Vol C Tables 4.2.6.8 and 6.1.1.4'
O O 0.0106 0.0060 'International Tables Vol C Tables 4.2.6.8 and 6.1.1.4'
S S 0.1246 0.1234 'International Tables Vol C Tables 4.2.6.8 and 6.1.1.4'

loop_
_geom_angle_atom_site_label_1
_geom_angle_atom_site_label_2
_geom_angle_atom_site_label_3
_geom_angle
O4 S O3 118.90(8)
O4 S C14 108.29(7)
O3 S C14 106.79(7)
O4 S C13 108.98(6)
O3 S C13 105.88(7)
C14 S C13 107.49(6)
C2 O1 C1 60.98(8)
O1 C1 C2 59.19(8)
O1 C1 C11 115.31(10)
C2 C1 C11 121.41(12)
O1 C1 C10 113.08(10)
C2 C1 C10 120.87(11)
C11 C1 C10 114.09(12)
O1 C2 C1 59.83(8)
O1 C2 C12 115.31(11)
C1 C2 C12 122.28(12)
O1 C2 C3 114.25(10)
C1 C2 C3 119.47(11)
C12 C2 C3 113.80(12)
C2 C3 C4 114.92(11)
C3 C4 C5 111.50(11)
C3 C4 C9 110.90(10)
C5 C4 C9 113.17(10)
C6 C5 C4 112.36(11)
C5 C6 C7 111.47(11)
C8 C7 C6 107.25(11)
O2 C8 C7 121.72(12)
O2 C8 C9 121.01(12)
C7 C8 C9 116.35(11)
C10 C9 C8 110.42(10)
C10 C9 C13 111.61(10)
C8 C9 C13 112.63(10)
C10 C9 C4 108.94(10)
C8 C9 C4 103.80(10)
C13 C9 C4 109.10(10)
C1 C10 C9 115.43(11)
C9 C13 S 116.75(9)
C19 C14 C15 120.88(13)
C19 C14 S 118.96(11)
C15 C14 S 120.13(11)
C14 C15 C16 118.13(15)
C17 C16 C15 121.15(16)
C18 C17 C16 120.11(15)
C17 C18 C19 120.33(15)
C18 C19 C14 119.39(15)

loop_
_geom_bond_atom_site_label_1
_geom_bond_atom_site_label_2
_geom_bond_distance
S O4 1.4407(12)
S O3 1.4430(11)
S C14 1.7676(14)
S C13 1.7875(13)
O1 C2 1.4520(16)
O1 C1 1.4617(15)
O2 C8 1.2183(17)
C1 C2 1.478(2)
C1 C11 1.5087(18)
C1 C10 1.5158(18)
C2 C12 1.5072(19)
C2 C3 1.5081(19)
C3 C4 1.5246(18)
C4 C5 1.5323(18)
C4 C9 1.5663(17)
C5 C6 1.528(2)
C6 C7 1.538(2)
C7 C8 1.5021(19)
C8 C9 1.5390(18)
C9 C10 1.5341(17)
C9 C13 1.5443(17)
C14 C19 1.3848(19)
C14 C15 1.388(2)
C15 C16 1.390(2)
C16 C17 1.371(3)
C17 C18 1.367(3)
C18 C19 1.383(2)
